data_7202208
loop_
_publ_author_name
'Fox, David'
'Metrangolo, Pierangelo'
'Pasini, Dario'
'Pilati, Tullio'
'Resnati, Giuseppe'
'Terraneo, Giancarlo'

_publ_section_title
;
 Site-selective supramolecular synthesis of halogen-bonded cocrystals
 incorporating the photoactive azo group
;
_journal_issue 9
_journal_name_full CrystEngComm
_journal_page_first 1132
_journal_paper_doi 10.1039/b806911e
_journal_volume 10
_journal_year 2008
_chemical_formula_moiety 'C10 H8 N4, C6 F12 I2'
_chemical_formula_sum 'C16 H8 F12 I2 N4'
_chemical_formula_weight 738.06
_chemical_name_common
;trans-4,4'-azobipyridine. 1,1,2,2,3,3,4,4,5,5,6,6-
dodecafluoro-1,8-diiodooctane
;
_chemical_name_systematic
;
trans-4,4'-azobipyridine.
1,1,2,2,3,3,4,4,5,5,6,6-dodecafluoro-1,8-diiodooctane
;
_space_group_IT_number 2
_symmetry_cell_setting triclinic
_symmetry_space_group_name_Hall '-P 1'
_symmetry_space_group_name_H-M 'P -1'
_atom_sites_solution_hydrogens geom
_atom_sites_solution_primary direct
_atom_sites_solution_secondary difmap
_audit_creation_method SHELXL-97
_cell_angle_alpha 94.526(8)
_cell_angle_beta 95.701(7)
_cell_angle_gamma 91.302(8)
_cell_formula_units_Z 1
_cell_length_a 5.2392(5)
_cell_length_b 8.8344(9)
_cell_length_c 11.5520(13)
_cell_measurement_reflns_used 9860
_cell_measurement_temperature 153(2)
_cell_measurement_theta_max 29.88
_cell_measurement_theta_min 2.31
_cell_volume 530.13(10)
_computing_cell_refinement 'Bruker SAINT'
_computing_data_collection 'Bruker SMART'
_computing_data_reduction 'Bruker SAINT'
_computing_molecular_graphics
;
ORTEP-III (Farrugia, L.J. (1997) Jour. Appl. Cryst. 30, 565)
and Mercury 1.4.2, CCDC
;
_computing_publication_material 'SHELXL-97 (Sheldrick, 1997)'
_computing_structure_refinement 'SHELXL-97 (Sheldrick, 1997)'
_computing_structure_solution
;
M.C. Burla, M. Camalli, B. Carrozzini, G.L. Cascarano, C. Giacovazzo,
G. Polidori, R. Spagna (2003).
SIR2002: the program. J. Appl. Cryst. 36,1103
;
_diffrn_ambient_temperature 153(2)
_diffrn_measured_fraction_theta_full 0.995
_diffrn_measured_fraction_theta_max 0.995
_diffrn_measurement_device_type 'Bruker APEX CCD area detector'
_diffrn_measurement_method '\w and \f scans'
_diffrn_radiation_monochromator graphite
_diffrn_radiation_source 'fine-focus sealed tube'
_diffrn_radiation_type MoK\a
_diffrn_radiation_wavelength 0.71073
_diffrn_reflns_av_R_equivalents 0.0239
_diffrn_reflns_av_sigmaI/netI 0.0219
_diffrn_reflns_limit_h_max 7
_diffrn_reflns_limit_h_min -7
_diffrn_reflns_limit_k_max 12
_diffrn_reflns_limit_k_min -12
_diffrn_reflns_limit_l_max 16
_diffrn_reflns_limit_l_min 0
_diffrn_reflns_number 12026
_diffrn_reflns_theta_full 29.99
_diffrn_reflns_theta_max 29.99
_diffrn_reflns_theta_min 2.31
_diffrn_standards_decay_% 0.00
_exptl_absorpt_coefficient_mu 3.083
_exptl_absorpt_correction_T_max 0.548812
_exptl_absorpt_correction_T_min 0.406236
_exptl_absorpt_correction_type multi-scan
_exptl_absorpt_process_details 'SADABS,(Bruker, 1997)'
_exptl_crystal_colour red
_exptl_crystal_density_diffrn 2.312
_exptl_crystal_density_method 'not measured'
_exptl_crystal_description block
_exptl_crystal_F_000 346
_exptl_crystal_size_max 0.42
_exptl_crystal_size_mid 0.21
_exptl_crystal_size_min 0.20
_refine_diff_density_max 1.759
_refine_diff_density_min -2.784
_refine_diff_density_rms 0.183
_refine_ls_extinction_method none
_refine_ls_goodness_of_fit_ref 1.121
_refine_ls_hydrogen_treatment refall
_refine_ls_matrix_type full
_refine_ls_number_parameters 170
_refine_ls_number_reflns 3089
_refine_ls_number_restraints 0
_refine_ls_restrained_S_all 1.121
_refine_ls_R_factor_all 0.0325
_refine_ls_R_factor_gt 0.0315
_refine_ls_shift/su_max 0.001
_refine_ls_shift/su_mean 0.000
_refine_ls_structure_factor_coef Fsqd
_refine_ls_weighting_details 'w=1/[\s^2^(Fo^2^)+(0.0541P)^2^+0.3679P] where P=(Fo^2^+2Fc^2^)/3'
_refine_ls_weighting_scheme calc
_refine_ls_wR_factor_gt 0.0807
_refine_ls_wR_factor_ref 0.0813
_reflns_number_gt 2970
_reflns_number_total 3089
_reflns_threshold_expression >2\s(I)
_cod_data_source_file b806911e.txt
_cod_data_source_block re110_3a
_cod_database_code 7202208

loop_
_symmetry_equiv_pos_as_xyz
'x, y, z'
'-x, -y, -z'

loop_
_atom_site_label
_atom_site_type_symbol
_atom_site_fract_x
_atom_site_fract_y
_atom_site_fract_z
_atom_site_U_iso_or_equiv
_atom_site_adp_type
_atom_site_occupancy
_atom_site_symmetry_multiplicity
_atom_site_calc_flag
_atom_site_refinement_flags
_atom_site_disorder_assembly
_atom_site_disorder_group
I1 I 0.41055(3) 0.502189(16) 0.241119(13) 0.02030(7) Uani 1 1 d . . .
F1 F 0.7450(4) 0.3917(2) 0.06798(18) 0.0337(4) Uani 1 1 d . . .
F2 F 0.7999(4) 0.2755(2) 0.22715(18) 0.0351(5) Uani 1 1 d . . .
F3 F 0.3399(4) 0.1315(2) 0.17921(16) 0.0273(4) Uani 1 1 d . . .
F4 F 0.2590(4) 0.2517(2) 0.02275(16) 0.0284(4) Uani 1 1 d . . .
F5 F 0.6534(4) 0.1359(2) -0.07387(16) 0.0303(4) Uani 1 1 d . . .
F6 F 0.7945(3) 0.0320(2) 0.08406(16) 0.0275(4) Uani 1 1 d . . .
N1 N -0.4467(5) 0.9493(3) 0.5270(2) 0.0203(4) Uani 1 1 d . . .
N2 N 0.1191(5) 0.7121(3) 0.3602(2) 0.0245(5) Uani 1 1 d . . .
C1 C -0.2590(5) 0.8717(3) 0.4645(2) 0.0184(5) Uani 1 1 d . . .
C2 C -0.2164(6) 0.8913(3) 0.3500(2) 0.0237(5) Uani 1 1 d . . .
C3 C -0.0267(6) 0.8087(3) 0.3017(3) 0.0261(6) Uani 1 1 d . . .
C4 C 0.0752(6) 0.6941(3) 0.4699(3) 0.0252(5) Uani 1 1 d . . .
C5 C -0.1119(6) 0.7704(3) 0.5257(2) 0.0230(5) Uani 1 1 d . . .
C6 C 0.6199(5) 0.3315(3) 0.1506(2) 0.0210(5) Uani 1 1 d . . .
C7 C 0.4467(5) 0.1970(3) 0.0937(2) 0.0173(4) Uani 1 1 d . . .
C8 C 0.5825(5) 0.0730(3) 0.0205(2) 0.0170(4) Uani 1 1 d . . .
H2 H -0.313(8) 0.962(4) 0.307(3) 0.025(9) Uiso 1 1 d . . .
H3 H 0.013(8) 0.826(5) 0.223(4) 0.029(10) Uiso 1 1 d . . .
H4 H 0.188(8) 0.636(5) 0.510(3) 0.030(10) Uiso 1 1 d . . .
H5 H -0.135(8) 0.760(5) 0.604(4) 0.030(10) Uiso 1 1 d . . .

loop_
_atom_site_aniso_label
_atom_site_aniso_U_11
_atom_site_aniso_U_22
_atom_site_aniso_U_33
_atom_site_aniso_U_23
_atom_site_aniso_U_13
_atom_site_aniso_U_12
I1 0.02134(11) 0.01583(10) 0.02306(11) -0.00463(6) 0.00377(7) 0.00107(6)
F1 0.0353(10) 0.0272(9) 0.0403(10) -0.0068(8) 0.0217(8) -0.0077(8)
F2 0.0278(9) 0.0355(10) 0.0366(10) -0.0126(8) -0.0142(8) 0.0125(8)
F3 0.0318(9) 0.0225(8) 0.0296(9) -0.0034(7) 0.0184(7) -0.0008(7)
F4 0.0240(9) 0.0260(8) 0.0317(9) -0.0069(7) -0.0092(7) 0.0115(7)
F5 0.0473(11) 0.0203(8) 0.0257(8) -0.0012(6) 0.0193(8) -0.0049(7)
F6 0.0171(8) 0.0270(8) 0.0355(9) -0.0096(7) -0.0041(7) 0.0077(6)
N1 0.0227(11) 0.0188(10) 0.0198(10) -0.0014(8) 0.0059(8) 0.0040(8)
N2 0.0242(12) 0.0204(10) 0.0284(12) -0.0039(9) 0.0054(9) 0.0023(9)
C1 0.0193(12) 0.0153(10) 0.0205(11) -0.0035(8) 0.0045(9) 0.0003(9)
C2 0.0279(14) 0.0240(13) 0.0200(12) 0.0014(10) 0.0057(10) 0.0071(11)
C3 0.0297(15) 0.0263(13) 0.0229(12) -0.0030(10) 0.0082(11) 0.0044(11)
C4 0.0236(13) 0.0198(12) 0.0322(14) -0.0001(10) 0.0031(11) 0.0062(10)
C5 0.0247(13) 0.0223(12) 0.0224(12) 0.0014(10) 0.0044(10) 0.0033(10)
C6 0.0176(12) 0.0202(12) 0.0240(12) -0.0040(9) 0.0014(9) 0.0014(9)
C7 0.0155(11) 0.0178(10) 0.0183(10) -0.0016(8) 0.0019(8) 0.0032(8)
C8 0.0163(11) 0.0175(11) 0.0176(10) -0.0014(8) 0.0047(8) 0.0030(9)

loop_
_atom_type_symbol
_atom_type_description
_atom_type_scat_dispersion_real
_atom_type_scat_dispersion_imag
_atom_type_scat_source
C C 0.0033 0.0016 'International Tables Vol C Tables 4.2.6.8 and 6.1.1.4'
H H 0.0000 0.0000 'International Tables Vol C Tables 4.2.6.8 and 6.1.1.4'
N N 0.0061 0.0033 'International Tables Vol C Tables 4.2.6.8 and 6.1.1.4'
F F 0.0171 0.0103 'International Tables Vol C Tables 4.2.6.8 and 6.1.1.4'
I I -0.4742 1.8119 'International Tables Vol C Tables 4.2.6.8 and 6.1.1.4'

loop_
_geom_angle_atom_site_label_1
_geom_angle_atom_site_label_2
_geom_angle_atom_site_label_3
_geom_angle
_geom_angle_site_symmetry_1
_geom_angle_site_symmetry_3
_geom_angle_publ_flag
N1 N1 C1 113.3(3) 2_476 . ?
C4 N2 C3 117.7(2) . . ?
C5 C1 C2 119.1(2) . . ?
C5 C1 N1 115.9(2) . . ?
C2 C1 N1 125.0(2) . . ?
C3 C2 C1 118.3(3) . . ?
C3 C2 H2 121(2) . . ?
C1 C2 H2 121(2) . . ?
N2 C3 C2 123.3(3) . . ?
N2 C3 H3 117(2) . . ?
C2 C3 H3 119(2) . . ?
N2 C4 C5 123.4(3) . . ?
N2 C4 H4 116(3) . . ?
C5 C4 H4 120(3) . . ?
C4 C5 C1 118.2(3) . . ?
C4 C5 H5 122(3) . . ?
C1 C5 H5 119(3) . . ?
F1 C6 F2 107.1(2) . . ?
F1 C6 C7 109.0(2) . . ?
F2 C6 C7 107.7(2) . . ?
F1 C6 I1 110.78(18) . . ?
F2 C6 I1 109.33(18) . . ?
C7 C6 I1 112.75(17) . . ?
F4 C7 F3 108.4(2) . . ?
F4 C7 C6 108.4(2) . . ?
F3 C7 C6 107.8(2) . . ?
F4 C7 C8 107.6(2) . . ?
F3 C7 C8 108.8(2) . . ?
C6 C7 C8 115.7(2) . . ?
F5 C8 F6 108.5(2) . . ?
F5 C8 C8 108.7(3) . 2_655 ?
F6 C8 C8 107.8(3) . 2_655 ?
F5 C8 C7 107.5(2) . . ?
F6 C8 C7 108.9(2) . . ?
C8 C8 C7 115.3(3) 2_655 . ?

loop_
_geom_bond_atom_site_label_1
_geom_bond_atom_site_label_2
_geom_bond_distance
_geom_bond_site_symmetry_2
_geom_bond_publ_flag
I1 C6 2.151(3) . ?
F1 C6 1.345(3) . ?
F2 C6 1.357(3) . ?
F3 C7 1.345(3) . ?
F4 C7 1.340(3) . ?
F5 C8 1.342(3) . ?
F6 C8 1.343(3) . ?
N1 N1 1.243(5) 2_476 ?
N1 C1 1.432(3) . ?
N2 C4 1.331(4) . ?
N2 C3 1.336(4) . ?
C1 C5 1.385(4) . ?
C1 C2 1.387(4) . ?
C2 C3 1.382(4) . ?
C2 H2 0.95(4) . ?
C3 H3 0.98(4) . ?
C4 C5 1.385(4) . ?
C4 H4 0.91(4) . ?
C5 H5 0.94(4) . ?
C6 C7 1.541(4) . ?
C7 C8 1.559(3) . ?
C8 C8 1.551(5) 2_655 ?

loop_
_geom_torsion_atom_site_label_1
_geom_torsion_atom_site_label_2
_geom_torsion_atom_site_label_3
_geom_torsion_atom_site_label_4
_geom_torsion
_geom_torsion_site_symmetry_1
_geom_torsion_site_symmetry_2
_geom_torsion_site_symmetry_3
_geom_torsion_site_symmetry_4
_geom_torsion_publ_flag
N1 N1 C1 C5 172.4(3) 2_476 . . . ?
N1 N1 C1 C2 -7.5(5) 2_476 . . . ?
C5 C1 C2 C3 -0.3(4) . . . . ?
N1 C1 C2 C3 179.6(3) . . . . ?
C4 N2 C3 C2 0.9(5) . . . . ?
C1 C2 C3 N2 -0.6(5) . . . . ?
C3 N2 C4 C5 -0.2(5) . . . . ?
N2 C4 C5 C1 -0.7(5) . . . . ?
C2 C1 C5 C4 0.9(4) . . . . ?
N1 C1 C5 C4 -179.0(3) . . . . ?
F1 C6 C7 F4 -67.6(3) . . . . ?
F2 C6 C7 F4 176.5(2) . . . . ?
I1 C6 C7 F4 55.8(2) . . . . ?
F1 C6 C7 F3 175.2(2) . . . . ?
F2 C6 C7 F3 59.3(3) . . . . ?
I1 C6 C7 F3 -61.4(2) . . . . ?
F1 C6 C7 C8 53.2(3) . . . . ?
F2 C6 C7 C8 -62.6(3) . . . . ?
I1 C6 C7 C8 176.67(16) . . . . ?
F4 C7 C8 F5 53.7(3) . . . . ?
F3 C7 C8 F5 170.9(2) . . . . ?
C6 C7 C8 F5 -67.6(3) . . . . ?
F4 C7 C8 F6 171.0(2) . . . . ?
F3 C7 C8 F6 -71.7(3) . . . . ?
C6 C7 C8 F6 49.7(3) . . . . ?
F4 C7 C8 C8 -67.7(3) . . . 2_655 ?
F3 C7 C8 C8 49.6(3) . . . 2_655 ?
C6 C7 C8 C8 171.0(3) . . . 2_655 ?
